data_7101118
loop_
_publ_author_name
'Mishra, Abhudaya'
'Wernsdorfer, Wolfgang'
'Abboud, Khalil A.'
'Christou, George'

_publ_section_title
;
The first high oxidation state manganese/calcium cluster: 
relevance to the water oxidizing complex of photosynthesis
;
_journal_issue 1
_journal_name_full 'Chemical Communications'
_journal_page_first 54
_journal_page_last 56
_journal_paper_doi 10.1039/b413680b
_journal_year 2005
_chemical_formula_sum 'C148 H134 Ca2 Mn13 N10 O54'
_chemical_formula_weight 3711.03
_chemical_name_systematic ?
_space_group_IT_number 2
_symmetry_cell_setting triclinic
_symmetry_space_group_name_Hall '-P 1'
_symmetry_space_group_name_H-M 'P -1'
_atom_sites_solution_hydrogens geom
_atom_sites_solution_primary direct
_atom_sites_solution_secondary difmap
_audit_creation_method SHELXL-97
_cell_angle_alpha 112.343(2)
_cell_angle_beta 103.301(2)
_cell_angle_gamma 92.272(2)
_cell_formula_units_Z 1
_cell_length_a 15.0839(17)
_cell_length_b 16.3794(19)
_cell_length_c 17.959(2)
_cell_measurement_reflns_used 75
_cell_measurement_temperature 173(2)
_cell_measurement_theta_max 28.0
_cell_measurement_theta_min 2.0
_cell_volume 3953.9(8)
_computing_cell_refinement 'Bruker SMART v5.624 & SAINT 6.36a (Bruker 1998)'
_computing_data_collection 'Bruker SMART v5.624 (Bruker 1998)'
_computing_data_reduction 'Bruker SHELXTL v6.12 (Bruker 2000)'
_computing_molecular_graphics 'Bruker SHELXTL v6.12'
_computing_publication_material 'Bruker SHELXTL v6.12'
_computing_structure_refinement 'Bruker SHELXTL v6.12'
_computing_structure_solution 'Bruker SHELXTL v6.12'
_diffrn_ambient_temperature 173(2)
_diffrn_measured_fraction_theta_full 0.997
_diffrn_measured_fraction_theta_max 0.997
_diffrn_measurement_device_type 'SMART CCD area detector'
_diffrn_measurement_method '\w scans'
_diffrn_radiation_monochromator graphite
_diffrn_radiation_source 'fine-focus sealed tube'
_diffrn_radiation_type MoK\a
_diffrn_radiation_wavelength 0.71073
_diffrn_reflns_av_R_equivalents 0.1276
_diffrn_reflns_av_sigmaI/netI 0.2713
_diffrn_reflns_limit_h_max 17
_diffrn_reflns_limit_h_min -17
_diffrn_reflns_limit_k_max 18
_diffrn_reflns_limit_k_min -18
_diffrn_reflns_limit_l_max 20
_diffrn_reflns_limit_l_min -20
_diffrn_reflns_number 20388
_diffrn_reflns_theta_full 24.00
_diffrn_reflns_theta_max 24.00
_diffrn_reflns_theta_min 1.36
_diffrn_standards_decay_% '< 1'
_diffrn_standards_number 0
_exptl_absorpt_coefficient_mu 1.153
_exptl_absorpt_correction_T_max 0.8797
_exptl_absorpt_correction_T_min 0.7643
_exptl_absorpt_correction_type integration
_exptl_absorpt_process_details 'based on measured indexed crystal faces, Bruker SHELXTL  v6.12 (Bruker 1998)'
_exptl_crystal_colour orange
_exptl_crystal_density_diffrn 1.559
_exptl_crystal_density_meas 0
_exptl_crystal_density_method 'not measured'
_exptl_crystal_description needles
_exptl_crystal_F_000 1889
_exptl_crystal_size_max 0.19
_exptl_crystal_size_mid 0.18
_exptl_crystal_size_min 0.17
_refine_diff_density_max 0.940
_refine_diff_density_min -1.003
_refine_diff_density_rms 0.164
_refine_ls_extinction_method none
_refine_ls_goodness_of_fit_ref 0.856
_refine_ls_hydrogen_treatment mixed
_refine_ls_matrix_type full
_refine_ls_number_parameters 884
_refine_ls_number_reflns 12360
_refine_ls_number_restraints 1081
_refine_ls_restrained_S_all 0.830
_refine_ls_R_factor_all 0.1859
_refine_ls_R_factor_gt 0.0906
_refine_ls_shift/su_max 0.002
_refine_ls_shift/su_mean 0.000
_refine_ls_structure_factor_coef Fsqd
_refine_ls_weighting_details 'calc w=1/[\s^2^(Fo^2^)+(0.1000P)^2^+0.0000P] where P=(Fo^2^+2Fc^2^)/3'
_refine_ls_weighting_scheme calc
_refine_ls_wR_factor_gt 0.2168
_refine_ls_wR_factor_ref 0.2486
_reflns_number_gt 4146
_reflns_number_total 12360
_reflns_threshold_expression I>2\s(I)
_cod_data_source_file b413680b.txt
_cod_depositor_comments
;
The following automatic conversions were performed:
'_symmetry_cell_setting' value 'Triclinic' changed to 'triclinic'
according to '/home/saulius/struct/CIF-dictionaries/cif_core.dic'
dictionary named 'cif_core.dic' version 2.4.1 from 2010-06-29.

Automatic conversion script
Id: cif_fix_enum 1527 2010-12-29 10:47:43Z saulius 
;
_cod_original_sg_symbol_H-M P-1
_cod_database_code 7101118

loop_
_symmetry_equiv_pos_as_xyz
'x, y, z'
'-x, -y, -z'

loop_
_atom_site_label
_atom_site_type_symbol
_atom_site_fract_x
_atom_site_fract_y
_atom_site_fract_z
_atom_site_U_iso_or_equiv
_atom_site_adp_type
_atom_site_occupancy
_atom_site_symmetry_multiplicity
_atom_site_calc_flag
_atom_site_refinement_flags
Mn1 Mn 0.50899(13) 1.14754(13) 0.94935(10) 0.0392(5) Uani 1 1 d U
Mn2 Mn 0.5000 1.0000 1.0000 0.0359(7) Uani 1 2 d SU
Mn3 Mn 0.67051(15) 0.99078(15) 0.88960(12) 0.0536(6) Uani 1 1 d U
Mn4 Mn 0.44950(13) 0.94305(13) 0.78640(10) 0.0365(5) Uani 1 1 d U
Mn5 Mn 0.48252(13) 0.79432(13) 0.84957(10) 0.0371(5) Uani 1 1 d U
Mn6 Mn 0.55524(13) 0.79606(13) 0.70763(10) 0.0406(5) Uani 1 1 d U
Mn7 Mn 0.35814(13) 0.73867(13) 0.69003(11) 0.0426(5) Uani 1 1 d U
Ca1 Ca 0.72066(17) 1.12257(18) 1.11287(14) 0.0394(7) Uani 1 1 d U
O1 O 0.8087(6) 1.0492(6) 1.0204(5) 0.051(2) Uani 1 1 d U
O2 O 0.6611(6) 1.1342(6) 0.9440(5) 0.0486(17) Uani 1 1 d U
O3 O 0.6233(5) 0.9883(5) 1.0013(4) 0.0436(16) Uani 1 1 d U
O4 O 0.4869(6) 1.1628(5) 0.8453(5) 0.044(2) Uani 1 1 d U
O5 O 0.4793(5) 1.0236(5) 0.9020(4) 0.0408(16) Uani 1 1 d U
O6 O 0.7758(6) 0.9118(6) 0.9238(5) 0.057(2) Uani 1 1 d U
O7 O 0.7156(6) 0.9769(6) 0.7752(5) 0.050(2) Uani 1 1 d U
O8 O 0.5554(5) 0.8901(5) 0.8113(4) 0.0364(13) Uani 1 1 d U
O9 O 0.5299(6) 1.0381(6) 0.7639(5) 0.047(2) Uani 1 1 d U
O10 O 0.2530(6) 0.9829(6) 0.8324(5) 0.051(2) Uani 1 1 d U
O11 O 0.5997(5) 0.7590(5) 0.8952(4) 0.0385(18) Uani 1 1 d U
O12 O 0.4141(6) 0.6778(5) 0.8584(4) 0.046(2) Uani 1 1 d U
O13 O 0.6853(6) 0.7567(6) 0.7617(5) 0.056(2) Uani 1 1 d U
O14 O 0.6227(6) 0.8630(6) 0.6676(5) 0.0447(19) Uani 1 1 d U
O15 O 0.5229(6) 0.7025(6) 0.5937(5) 0.047(2) Uani 1 1 d U
O16 O 0.4799(5) 0.7216(5) 0.7357(4) 0.0387(14) Uani 1 1 d U
O17 O 0.2984(6) 0.6203(6) 0.7045(5) 0.058(2) Uani 1 1 d U
O18 O 0.2372(6) 0.7601(6) 0.6463(5) 0.0484(19) Uani 1 1 d U
O19 O 0.4268(5) 0.8527(5) 0.6740(4) 0.0401(15) Uani 1 1 d U
O20 O 0.6286(6) 0.8230(5) 1.0344(5) 0.044(2) Uani 1 1 d U
O21 O 0.4515(5) 0.7243(5) 1.0001(5) 0.041(2) Uani 1 1 d U
O22 O 0.1744(6) 0.7901(6) 0.7541(5) 0.054(2) Uani 1 1 d U
O31 O 0.3697(6) 0.6624(6) 0.5756(5) 0.050(2) Uani 1 1 d U
O32 O 0.4642(5) 0.8771(5) 0.9536(4) 0.0374(17) Uani 1 1 d U
O41 O 0.3443(5) 0.9972(5) 0.7555(4) 0.0418(18) Uani 1 1 d U
O42 O 0.7506(6) 1.2333(6) 1.0655(5) 0.057(2) Uani 1 1 d U
O43 O 0.3747(5) 0.8249(5) 0.7982(4) 0.0376(14) Uani 1 1 d U
C1 C 0.7194(9) 1.2038(10) 0.9866(8) 0.046(2) Uani 1 1 d U
C2 C 0.7595(9) 1.2566(9) 0.9442(8) 0.049(3) Uani 1 1 d U
C3 C 0.7352(10) 1.2232(10) 0.8565(8) 0.061(3) Uani 1 1 d U
H3A H 0.6971 1.1676 0.8237 0.073 Uiso 1 1 calc R
C4 C 0.7677(11) 1.2724(11) 0.8196(10) 0.072(4) Uani 1 1 d U
H4A H 0.7487 1.2516 0.7605 0.086 Uiso 1 1 calc R
C5 C 0.8246(12) 1.3481(12) 0.8625(11) 0.084(4) Uani 1 1 d U
H5A H 0.8482 1.3787 0.8341 0.101 Uiso 1 1 calc R
C6 C 0.8491(11) 1.3818(11) 0.9468(11) 0.079(4) Uani 1 1 d U
H6A H 0.8890 1.4367 0.9774 0.094 Uiso 1 1 calc R
C7 C 0.8143(10) 1.3341(10) 0.9920(10) 0.068(4) Uani 1 1 d U
H7A H 0.8299 1.3570 1.0513 0.082 Uiso 1 1 calc R
C8 C 0.8266(9) 0.9715(10) 0.9894(9) 0.045(3) Uani 1 1 d U
C9 C 0.9136(9) 0.9468(10) 1.0330(9) 0.056(3) Uani 1 1 d U
C10 C 0.9745(9) 1.0148(11) 1.1008(9) 0.063(3) Uani 1 1 d U
H10A H 0.9590 1.0736 1.1206 0.076 Uiso 1 1 calc R
C11 C 1.0586(10) 0.9969(11) 1.1398(9) 0.065(3) Uani 1 1 d U
H11A H 1.1010 1.0428 1.1857 0.079 Uiso 1 1 calc R
C12 C 1.0780(10) 0.9103(12) 1.1093(10) 0.071(4) Uani 1 1 d U
H12A H 1.1346 0.8966 1.1348 0.085 Uiso 1 1 calc R
C13 C 1.0164(10) 0.8430(12) 1.0421(10) 0.074(4) Uani 1 1 d U
H13A H 1.0306 0.7838 1.0216 0.089 Uiso 1 1 calc R
C14 C 0.9347(9) 0.8630(10) 1.0055(9) 0.059(3) Uani 1 1 d U
H14A H 0.8921 0.8170 0.9599 0.070 Uiso 1 1 calc R
C15 C 0.2719(9) 1.0146(8) 0.7828(7) 0.042(3) Uani 1 1 d U
C16 C 0.2110(9) 1.0703(9) 0.7512(7) 0.050(3) Uani 1 1 d U
C17 C 0.2434(10) 1.1232(9) 0.7147(8) 0.060(3) Uani 1 1 d U
H17A H 0.3049 1.1255 0.7100 0.072 Uiso 1 1 calc R
C18 C 0.1821(11) 1.1718(11) 0.6858(9) 0.077(4) Uani 1 1 d U
H18A H 0.2014 1.2042 0.6570 0.093 Uiso 1 1 calc R
C19 C 0.0956(12) 1.1758(12) 0.6962(10) 0.083(4) Uani 1 1 d U
H19A H 0.0567 1.2126 0.6782 0.100 Uiso 1 1 calc R
C20 C 0.0669(11) 1.1246(10) 0.7339(9) 0.072(4) Uani 1 1 d U
H20A H 0.0064 1.1254 0.7408 0.086 Uiso 1 1 calc R
C21 C 0.1219(9) 1.0728(10) 0.7615(8) 0.060(3) Uani 1 1 d U
H21A H 0.1001 1.0384 0.7877 0.072 Uiso 1 1 calc R
C22 C 0.5084(8) 1.1144(9) 0.7800(7) 0.041(3) Uani 1 1 d U
C23 C 0.5179(9) 1.1592(9) 0.7215(7) 0.045(3) Uani 1 1 d U
C24 C 0.5048(10) 1.2468(10) 0.7427(8) 0.066(3) Uani 1 1 d U
H24A H 0.4894 1.2806 0.7930 0.079 Uiso 1 1 calc R
C25 C 0.5156(12) 1.2839(11) 0.6855(10) 0.090(4) Uani 1 1 d U
H25A H 0.5070 1.3442 0.6972 0.108 Uiso 1 1 calc R
C26 C 0.5382(13) 1.2341(12) 0.6134(10) 0.095(4) Uani 1 1 d U
H26A H 0.5460 1.2612 0.5766 0.114 Uiso 1 1 calc R
C27 C 0.5495(11) 1.1480(11) 0.5935(9) 0.079(4) Uani 1 1 d U
H27A H 0.5650 1.1146 0.5432 0.095 Uiso 1 1 calc R
C28 C 0.5381(9) 1.1088(10) 0.6470(7) 0.057(3) Uani 1 1 d U
H28A H 0.5441 1.0476 0.6331 0.068 Uiso 1 1 calc R
C29 C 0.1741(9) 0.7876(10) 0.6826(8) 0.053(3) Uani 1 1 d U
C30 C 0.0955(9) 0.8219(11) 0.6398(8) 0.066(3) Uani 1 1 d U
C31 C 0.0218(10) 0.8409(12) 0.6665(10) 0.084(4) Uani 1 1 d U
H31A H 0.0167 0.8310 0.7142 0.101 Uiso 1 1 calc R
C32 C -0.0489(11) 0.8747(13) 0.6279(10) 0.096(4) Uani 1 1 d U
H32A H -0.1000 0.8904 0.6503 0.115 Uiso 1 1 calc R
C33 C -0.0435(12) 0.8851(13) 0.5561(10) 0.101(5) Uani 1 1 d U
H33A H -0.0925 0.9051 0.5268 0.122 Uiso 1 1 calc R
C34 C 0.0309(11) 0.8668(12) 0.5283(10) 0.094(4) Uani 1 1 d U
H34A H 0.0349 0.8752 0.4796 0.113 Uiso 1 1 calc R
C35 C 0.1027(10) 0.8359(11) 0.5688(9) 0.076(4) Uani 1 1 d U
H35A H 0.1559 0.8244 0.5488 0.092 Uiso 1 1 calc R
C36 C 0.3959(8) 0.8733(9) 0.5994(8) 0.049(3) Uiso 1 1 d U
C37 C 0.4478(10) 0.6542(9) 0.5548(7) 0.043(3) Uani 1 1 d U
C38 C 0.4385(10) 0.5814(9) 0.4674(8) 0.049(3) Uani 1 1 d U
C39 C 0.3549(12) 0.5295(11) 0.4188(9) 0.085(4) Uani 1 1 d U
H39A H 0.3025 0.5408 0.4401 0.103 Uiso 1 1 calc R
C40 C 0.3437(14) 0.4598(13) 0.3380(11) 0.117(6) Uani 1 1 d U
H40A H 0.2872 0.4226 0.3046 0.140 Uiso 1 1 calc R
C41 C 0.4275(13) 0.4531(11) 0.3141(9) 0.085(5) Uani 1 1 d U
H41A H 0.4262 0.4106 0.2601 0.102 Uiso 1 1 calc R
C42 C 0.5092(12) 0.5031(10) 0.3632(9) 0.068(4) Uani 1 1 d U
H42A H 0.5626 0.4912 0.3435 0.081 Uiso 1 1 calc R
C43 C 0.5182(11) 0.5729(9) 0.4432(8) 0.060(3) Uani 1 1 d U
H43A H 0.5747 0.6100 0.4766 0.072 Uiso 1 1 calc R
C44 C 0.4223(8) 0.6641(9) 0.9262(7) 0.039(3) Uani 1 1 d U
C45 C 0.3990(8) 0.5739(8) 0.9158(7) 0.038(3) Uani 1 1 d U
C46 C 0.3866(10) 0.5010(8) 0.8388(8) 0.057(3) Uani 1 1 d U
H46A H 0.3890 0.5117 0.7909 0.069 Uiso 1 1 calc R
C47 C 0.3713(10) 0.4165(10) 0.8314(9) 0.067(4) Uani 1 1 d U
H47A H 0.3687 0.3694 0.7794 0.080 Uiso 1 1 calc R
C48 C 0.3589(10) 0.3944(10) 0.8987(9) 0.070(4) Uani 1 1 d U
H48A H 0.3449 0.3347 0.8925 0.084 Uiso 1 1 calc R
C49 C 0.3689(10) 0.4673(9) 0.9737(8) 0.062(3) Uani 1 1 d U
H49A H 0.3603 0.4565 1.0201 0.075 Uiso 1 1 calc R
C50 C 0.3912(9) 0.5564(9) 0.9849(8) 0.052(3) Uani 1 1 d U
H50A H 0.4007 0.6037 1.0383 0.063 Uiso 1 1 calc R
C51 C 0.6494(9) 0.7725(9) 0.9699(7) 0.042(3) Uani 1 1 d U
C52 C 0.7274(8) 0.7226(8) 0.9765(7) 0.039(3) Uani 1 1 d U
C53 C 0.7439(9) 0.6577(9) 0.9020(8) 0.054(3) Uani 1 1 d U
H53A H 0.7037 0.6453 0.8486 0.065 Uiso 1 1 calc R
C54 C 0.8186(9) 0.6146(9) 0.9101(9) 0.060(3) Uani 1 1 d U
H54A H 0.8325 0.5731 0.8620 0.072 Uiso 1 1 calc R
C55 C 0.8734(10) 0.6315(10) 0.9878(10) 0.066(4) Uani 1 1 d U
H55A H 0.9229 0.5981 0.9921 0.079 Uiso 1 1 calc R
C56 C 0.8608(10) 0.6944(10) 1.0607(9) 0.063(4) Uani 1 1 d U
H56A H 0.9009 0.7050 1.1137 0.075 Uiso 1 1 calc R
C57 C 0.7882(9) 0.7406(9) 1.0534(8) 0.052(3) Uani 1 1 d U
H57A H 0.7792 0.7861 1.1019 0.062 Uiso 1 1 calc R
C58 C 0.6800(9) 0.9285(10) 0.6978(8) 0.045(3) Uani 1 1 d U
C59 C 0.7129(9) 0.9638(10) 0.6385(8) 0.051(3) Uani 1 1 d U
C60 C 0.6729(10) 0.9124(11) 0.5523(9) 0.069(4) Uani 1 1 d U
H60A H 0.6318 0.8589 0.5339 0.083 Uiso 1 1 calc R
C61 C 0.6951(10) 0.9420(12) 0.4967(9) 0.077(4) Uani 1 1 d U
H61A H 0.6649 0.9115 0.4390 0.092 Uiso 1 1 calc R
C62 C 0.7608(10) 1.0156(11) 0.5223(9) 0.071(4) Uani 1 1 d U
H62A H 0.7782 1.0316 0.4815 0.085 Uiso 1 1 calc R
C63 C 0.8015(10) 1.0657(11) 0.6055(9) 0.075(4) Uani 1 1 d U
H63A H 0.8464 1.1163 0.6232 0.090 Uiso 1 1 calc R
C64 C 0.7730(9) 1.0382(10) 0.6652(9) 0.061(3) Uani 1 1 d U
H64A H 0.7968 1.0729 0.7234 0.074 Uiso 1 1 calc R

loop_
_atom_site_aniso_label
_atom_site_aniso_U_11
_atom_site_aniso_U_22
_atom_site_aniso_U_33
_atom_site_aniso_U_23
_atom_site_aniso_U_13
_atom_site_aniso_U_12
Mn1 0.0672(14) 0.0461(13) 0.0185(10) 0.0221(9) 0.0210(10) 0.0154(11)
Mn2 0.0641(17) 0.0423(17) 0.0096(12) 0.0159(12) 0.0150(13) 0.0116(14)
Mn3 0.0777(15) 0.0667(15) 0.0272(11) 0.0244(11) 0.0232(11) 0.0163(12)
Mn4 0.0606(13) 0.0461(12) 0.0139(9) 0.0194(9) 0.0165(9) 0.0146(10)
Mn5 0.0612(13) 0.0462(12) 0.0152(9) 0.0184(9) 0.0189(9) 0.0164(10)
Mn6 0.0614(13) 0.0517(13) 0.0182(10) 0.0179(9) 0.0202(9) 0.0147(11)
Mn7 0.0623(13) 0.0548(13) 0.0186(9) 0.0190(9) 0.0165(9) 0.0147(11)
Ca1 0.0559(17) 0.0527(17) 0.0219(12) 0.0213(12) 0.0204(12) 0.0179(14)
O1 0.062(4) 0.059(5) 0.046(5) 0.026(4) 0.029(4) 0.029(4)
O2 0.069(5) 0.059(4) 0.043(4) 0.042(3) 0.023(4) 0.013(3)
O3 0.071(4) 0.052(4) 0.017(3) 0.024(3) 0.011(3) 0.010(3)
O4 0.078(5) 0.052(5) 0.029(4) 0.034(4) 0.028(4) 0.023(4)
O5 0.068(4) 0.049(3) 0.018(3) 0.024(3) 0.017(3) 0.013(3)
O6 0.074(5) 0.071(6) 0.033(5) 0.026(4) 0.019(4) 0.015(5)
O7 0.059(5) 0.068(6) 0.036(4) 0.033(4) 0.017(4) 0.003(4)
O8 0.057(3) 0.049(4) 0.014(3) 0.018(2) 0.019(3) 0.014(2)
O9 0.079(5) 0.053(4) 0.031(4) 0.031(4) 0.028(4) 0.018(4)
O10 0.067(6) 0.073(6) 0.042(5) 0.041(5) 0.032(4) 0.029(5)
O11 0.055(4) 0.054(5) 0.018(3) 0.022(4) 0.017(3) 0.019(4)
O12 0.077(5) 0.054(5) 0.019(4) 0.024(4) 0.018(4) 0.010(4)
O13 0.071(4) 0.080(7) 0.035(5) 0.035(5) 0.021(4) 0.033(5)
O14 0.059(5) 0.056(5) 0.033(4) 0.027(4) 0.022(4) 0.005(4)
O15 0.071(5) 0.055(5) 0.021(4) 0.015(3) 0.023(4) 0.007(4)
O16 0.062(3) 0.044(3) 0.015(3) 0.012(3) 0.019(3) 0.009(3)
O17 0.093(6) 0.049(5) 0.037(5) 0.027(4) 0.012(5) 0.006(4)
O18 0.059(4) 0.066(5) 0.025(4) 0.019(4) 0.016(3) 0.016(4)
O19 0.059(4) 0.055(4) 0.012(3) 0.019(3) 0.009(3) 0.010(3)
O20 0.068(6) 0.046(5) 0.026(4) 0.020(4) 0.017(4) 0.021(4)
O21 0.055(5) 0.051(5) 0.029(4) 0.024(4) 0.015(4) 0.007(5)
O22 0.063(6) 0.084(7) 0.028(5) 0.026(5) 0.025(4) 0.016(5)
O31 0.067(5) 0.060(5) 0.022(3) 0.014(3) 0.014(3) 0.014(4)
O32 0.064(5) 0.051(4) 0.012(3) 0.021(3) 0.020(3) 0.021(3)
O41 0.059(4) 0.059(5) 0.020(4) 0.028(4) 0.014(3) 0.017(4)
O42 0.073(6) 0.062(5) 0.051(4) 0.034(4) 0.025(4) 0.019(4)
O43 0.056(4) 0.049(4) 0.017(3) 0.018(3) 0.017(3) 0.015(3)
C1 0.060(6) 0.059(5) 0.043(5) 0.035(4) 0.029(5) 0.023(4)
C2 0.059(7) 0.054(7) 0.049(6) 0.033(5) 0.022(6) 0.016(5)
C3 0.079(9) 0.075(8) 0.049(6) 0.039(6) 0.030(6) 0.013(7)
C4 0.099(10) 0.081(9) 0.061(7) 0.049(7) 0.034(7) 0.008(7)
C5 0.110(11) 0.082(10) 0.079(8) 0.047(8) 0.035(9) 0.003(8)
C6 0.092(10) 0.066(9) 0.086(8) 0.039(7) 0.025(8) 0.004(7)
C7 0.094(10) 0.052(8) 0.066(7) 0.029(6) 0.023(7) 0.010(6)
C8 0.052(6) 0.055(7) 0.047(6) 0.027(5) 0.035(4) 0.020(5)
C9 0.051(7) 0.081(8) 0.054(7) 0.035(6) 0.030(5) 0.028(6)
C10 0.057(8) 0.079(8) 0.068(8) 0.042(6) 0.024(6) 0.018(6)
C11 0.054(7) 0.101(9) 0.060(8) 0.046(7) 0.025(6) 0.015(7)
C12 0.055(8) 0.107(10) 0.075(9) 0.060(8) 0.019(6) 0.030(7)
C13 0.068(9) 0.093(9) 0.081(9) 0.053(7) 0.023(7) 0.034(7)
C14 0.050(7) 0.083(8) 0.059(8) 0.036(6) 0.029(6) 0.031(6)
C15 0.061(6) 0.049(7) 0.023(6) 0.019(5) 0.015(5) 0.017(5)
C16 0.066(6) 0.066(8) 0.033(6) 0.032(5) 0.017(6) 0.025(6)
C17 0.087(8) 0.083(9) 0.043(7) 0.043(6) 0.043(6) 0.042(7)
C18 0.113(9) 0.098(9) 0.054(8) 0.056(7) 0.030(8) 0.051(8)
C19 0.103(9) 0.104(10) 0.068(9) 0.055(7) 0.028(8) 0.050(9)
C20 0.078(8) 0.082(10) 0.065(9) 0.037(7) 0.018(7) 0.039(7)
C21 0.053(7) 0.084(9) 0.051(7) 0.036(7) 0.010(6) 0.020(7)
C22 0.058(7) 0.059(6) 0.027(5) 0.030(5) 0.025(5) 0.021(6)
C23 0.072(7) 0.059(6) 0.024(5) 0.033(5) 0.019(5) 0.027(6)
C24 0.115(9) 0.074(7) 0.049(7) 0.047(6) 0.052(7) 0.059(8)
C25 0.167(11) 0.081(9) 0.079(8) 0.067(7) 0.074(8) 0.066(9)
C26 0.170(11) 0.098(9) 0.072(8) 0.065(8) 0.072(8) 0.056(10)
C27 0.137(10) 0.095(9) 0.043(7) 0.051(7) 0.047(7) 0.050(9)
C28 0.093(9) 0.076(8) 0.030(6) 0.036(6) 0.039(6) 0.039(7)
C29 0.051(6) 0.078(8) 0.033(6) 0.027(6) 0.008(5) 0.010(6)
C30 0.048(7) 0.118(9) 0.045(7) 0.047(6) 0.010(6) 0.025(7)
C31 0.064(8) 0.146(11) 0.059(8) 0.052(8) 0.022(7) 0.041(8)
C32 0.074(9) 0.157(12) 0.070(9) 0.050(9) 0.026(7) 0.060(8)
C33 0.091(9) 0.159(12) 0.066(9) 0.057(9) 0.014(8) 0.058(9)
C34 0.094(10) 0.150(12) 0.058(8) 0.063(8) 0.013(7) 0.051(10)
C35 0.063(8) 0.133(11) 0.057(8) 0.061(8) 0.018(6) 0.032(8)
C37 0.063(7) 0.060(7) 0.022(5) 0.029(4) 0.021(4) 0.013(5)
C38 0.084(8) 0.048(7) 0.026(5) 0.023(4) 0.022(5) 0.026(6)
C39 0.103(8) 0.087(10) 0.042(7) -0.002(6) 0.023(7) 0.006(8)
C40 0.121(10) 0.107(11) 0.066(9) -0.023(8) 0.022(8) 0.015(10)
C41 0.131(11) 0.077(10) 0.033(8) 0.006(7) 0.022(7) 0.032(9)
C42 0.116(9) 0.062(9) 0.041(7) 0.024(6) 0.041(7) 0.036(8)
C43 0.095(8) 0.057(8) 0.039(6) 0.023(5) 0.031(6) 0.026(7)
C44 0.052(7) 0.045(5) 0.030(5) 0.021(4) 0.016(6) 0.014(6)
C45 0.062(7) 0.041(5) 0.024(5) 0.021(4) 0.018(5) 0.024(6)
C46 0.104(9) 0.036(6) 0.043(6) 0.016(5) 0.036(7) 0.033(7)
C47 0.110(9) 0.044(6) 0.057(7) 0.016(6) 0.048(7) 0.028(8)
C48 0.108(9) 0.044(7) 0.074(8) 0.030(6) 0.042(8) 0.029(8)
C49 0.097(9) 0.060(7) 0.045(6) 0.035(6) 0.025(7) 0.011(8)
C50 0.080(8) 0.057(6) 0.043(6) 0.031(5) 0.038(6) 0.015(7)
C51 0.062(6) 0.052(7) 0.025(5) 0.024(5) 0.021(5) 0.019(5)
C52 0.054(6) 0.044(7) 0.036(5) 0.033(5) 0.015(5) 0.012(5)
C53 0.065(8) 0.067(8) 0.041(6) 0.028(6) 0.023(6) 0.028(6)
C54 0.073(9) 0.065(8) 0.055(6) 0.033(7) 0.025(6) 0.030(7)
C55 0.068(8) 0.065(9) 0.073(8) 0.038(7) 0.012(7) 0.028(7)
C56 0.070(8) 0.062(9) 0.055(7) 0.032(6) -0.001(7) 0.022(7)
C57 0.071(8) 0.053(8) 0.033(6) 0.022(6) 0.005(6) 0.019(6)
C58 0.058(7) 0.055(7) 0.038(5) 0.031(5) 0.018(6) 0.009(5)
C59 0.061(8) 0.073(8) 0.048(5) 0.046(6) 0.028(6) 0.019(6)
C60 0.082(9) 0.096(9) 0.049(6) 0.043(6) 0.030(7) 0.010(7)
C61 0.085(9) 0.119(11) 0.049(7) 0.051(7) 0.031(7) 0.009(7)
C62 0.069(9) 0.128(11) 0.052(6) 0.076(8) 0.016(7) 0.014(7)
C63 0.078(9) 0.108(10) 0.065(7) 0.060(7) 0.024(7) -0.001(7)
C64 0.067(8) 0.086(9) 0.050(6) 0.050(7) 0.012(6) 0.006(6)

loop_
_atom_type_symbol
_atom_type_description
_atom_type_scat_dispersion_real
_atom_type_scat_dispersion_imag
_atom_type_scat_source
C C 0.0033 0.0016 'International Tables Vol C Tables 4.2.6.8 and 6.1.1.4'
H H 0.0000 0.0000 'International Tables Vol C Tables 4.2.6.8 and 6.1.1.4'
N N 0.0061 0.0033 'International Tables Vol C Tables 4.2.6.8 and 6.1.1.4'
O O 0.0106 0.0060 'International Tables Vol C Tables 4.2.6.8 and 6.1.1.4'
Ca Ca 0.2262 0.3064 'International Tables Vol C Tables 4.2.6.8 and 6.1.1.4'
Mn Mn 0.3368 0.7283 'International Tables Vol C Tables 4.2.6.8 and 6.1.1.4'

loop_
_geom_angle_atom_site_label_1
_geom_angle_atom_site_label_2
_geom_angle_atom_site_label_3
_geom_angle
_geom_angle_site_symmetry_1
_geom_angle_site_symmetry_3
O5 Mn1 O32 79.3(3) . 2_677
O5 Mn1 O4 96.5(3) . .
O32 Mn1 O4 174.5(3) 2_677 .
O5 Mn1 O21 176.2(4) . 2_677
O32 Mn1 O21 99.7(3) 2_677 2_677
O4 Mn1 O21 84.2(3) . 2_677
O5 Mn1 O20 96.3(3) . 2_677
O32 Mn1 O20 90.5(3) 2_677 2_677
O4 Mn1 O20 93.5(3) . 2_677
O21 Mn1 O20 87.4(3) 2_677 2_677
O5 Mn1 O2 90.4(3) . .
O32 Mn1 O2 88.6(3) 2_677 .
O4 Mn1 O2 87.9(3) . .
O21 Mn1 O2 86.0(3) 2_677 .
O20 Mn1 O2 173.0(3) 2_677 .
O5 Mn1 Mn2 40.3(2) . .
O32 Mn1 Mn2 39.2(2) 2_677 .
O4 Mn1 Mn2 136.8(3) . .
O21 Mn1 Mn2 138.9(2) 2_677 .
O20 Mn1 Mn2 92.4(2) 2_677 .
O2 Mn1 Mn2 91.24(19) . .
O32 Mn2 O32 180.000(2) . 2_677
O32 Mn2 O3 92.9(3) . .
O32 Mn2 O3 87.1(3) 2_677 .
O32 Mn2 O3 87.1(3) . 2_677
O32 Mn2 O3 92.9(3) 2_677 2_677
O3 Mn2 O3 180.000(3) . 2_677
O32 Mn2 O5 100.8(3) . .
O32 Mn2 O5 79.2(3) 2_677 .
O3 Mn2 O5 91.7(3) . .
O3 Mn2 O5 88.3(3) 2_677 .
O32 Mn2 O5 79.2(3) . 2_677
O32 Mn2 O5 100.8(3) 2_677 2_677
O3 Mn2 O5 88.3(3) . 2_677
O3 Mn2 O5 91.7(3) 2_677 2_677
O5 Mn2 O5 180.000(3) . 2_677
O32 Mn2 Mn1 140.04(19) . .
O32 Mn2 Mn1 39.96(19) 2_677 .
O3 Mn2 Mn1 91.2(2) . .
O3 Mn2 Mn1 88.8(2) 2_677 .
O5 Mn2 Mn1 39.3(2) . .
O5 Mn2 Mn1 140.7(2) 2_677 .
O32 Mn2 Mn1 39.96(19) . 2_677
O32 Mn2 Mn1 140.04(19) 2_677 2_677
O3 Mn2 Mn1 88.8(2) . 2_677
O3 Mn2 Mn1 91.2(2) 2_677 2_677
O5 Mn2 Mn1 140.7(2) . 2_677
O5 Mn2 Mn1 39.3(2) 2_677 2_677
Mn1 Mn2 Mn1 180.0 . 2_677
O32 Mn2 Ca1 129.0(2) . .
O32 Mn2 Ca1 51.0(2) 2_677 .
O3 Mn2 Ca1 41.3(2) . .
O3 Mn2 Ca1 138.7(2) 2_677 .
O5 Mn2 Ca1 101.3(2) . .
O5 Mn2 Ca1 78.7(2) 2_677 .
Mn1 Mn2 Ca1 75.32(5) . .
Mn1 Mn2 Ca1 104.68(5) 2_677 .
O32 Mn2 Ca1 51.0(2) . 2_677
O32 Mn2 Ca1 129.0(2) 2_677 2_677
O3 Mn2 Ca1 138.7(2) . 2_677
O3 Mn2 Ca1 41.3(2) 2_677 2_677
O5 Mn2 Ca1 78.7(2) . 2_677
O5 Mn2 Ca1 101.3(2) 2_677 2_677
Mn1 Mn2 Ca1 104.68(5) . 2_677
Mn1 Mn2 Ca1 75.32(5) 2_677 2_677
Ca1 Mn2 Ca1 180.00(5) . 2_677
O8 Mn3 O2 124.0(3) . .
O8 Mn3 O6 102.4(3) . .
O2 Mn3 O6 131.5(4) . .
O8 Mn3 O7 88.8(3) . .
O2 Mn3 O7 101.8(3) . .
O6 Mn3 O7 91.6(3) . .
O8 Mn3 O3 87.2(3) . .
O2 Mn3 O3 84.5(3) . .
O6 Mn3 O3 84.5(3) . .
O7 Mn3 O3 173.7(3) . .
O8 Mn3 Ca1 128.02(19) . .
O2 Mn3 Ca1 56.6(2) . .
O6 Mn3 Ca1 85.2(2) . .
O7 Mn3 Ca1 142.9(2) . .
O3 Mn3 Ca1 41.8(2) . .
O8 Mn4 O41 176.5(3) . .
O8 Mn4 O5 88.7(3) . .
O41 Mn4 O5 93.6(3) . .
O8 Mn4 O19 85.6(3) . .
O41 Mn4 O19 92.2(3) . .
O5 Mn4 O19 173.6(3) . .
O8 Mn4 O9 90.4(3) . .
O41 Mn4 O9 87.1(3) . .
O5 Mn4 O9 88.5(3) . .
O19 Mn4 O9 94.3(3) . .
O8 Mn4 O43 83.5(3) . .
O41 Mn4 O43 98.7(3) . .
O5 Mn4 O43 97.7(3) . .
O19 Mn4 O43 78.9(3) . .
O9 Mn4 O43 171.2(3) . .
O8 Mn4 Mn6 37.8(2) . .
O41 Mn4 Mn6 139.9(2) . .
O5 Mn4 Mn6 126.5(2) . .
O19 Mn4 Mn6 47.8(2) . .
O9 Mn4 Mn6 91.9(2) . .
O43 Mn4 Mn6 79.37(19) . .
O8 Mn4 Mn5 47.7(2) . .
O41 Mn4 Mn5 135.0(2) . .
O5 Mn4 Mn5 86.3(2) . .
O19 Mn4 Mn5 87.8(2) . .
O9 Mn4 Mn5 137.8(2) . .
O43 Mn4 Mn5 37.30(18) . .
Mn6 Mn4 Mn5 59.25(5) . .
O8 Mn4 Mn7 81.8(2) . .
O41 Mn4 Mn7 98.6(3) . .
O5 Mn4 Mn7 132.5(2) . .
O19 Mn4 Mn7 43.8(2) . .
O9 Mn4 Mn7 137.6(2) . .
O43 Mn4 Mn7 35.19(18) . .
Mn6 Mn4 Mn7 57.44(6) . .
Mn5 Mn4 Mn7 53.49(6) . .
O8 Mn4 Ca1 106.2(2) . 2_677
O41 Mn4 Ca1 77.0(2) . 2_677
O5 Mn4 Ca1 71.5(2) . 2_677
O19 Mn4 Ca1 107.4(2) . 2_677
O9 Mn4 Ca1 153.3(2) . 2_677
O43 Mn4 Ca1 35.46(19) . 2_677
Mn6 Mn4 Ca1 114.04(7) . 2_677
Mn5 Mn4 Ca1 60.31(6) . 2_677
Mn7 Mn4 Ca1 66.97(6) . 2_677
O43 Mn5 O16 82.4(3) . .
O43 Mn5 O32 85.9(3) . .
O16 Mn5 O32 168.2(3) . .
O43 Mn5 O11 175.2(3) . .
O16 Mn5 O11 93.2(3) . .
O32 Mn5 O11 98.4(3) . .
O43 Mn5 O12 95.4(3) . .
O16 Mn5 O12 89.4(3) . .
O32 Mn5 O12 93.3(3) . .
O11 Mn5 O12 86.3(3) . .
O43 Mn5 O8 85.0(3) . .
O16 Mn5 O8 77.3(3) . .
O32 Mn5 O8 100.2(3) . .
O11 Mn5 O8 92.3(3) . .
O12 Mn5 O8 166.5(3) . .
O43 Mn5 Mn7 41.0(2) . .
O16 Mn5 Mn7 42.4(2) . .
O32 Mn5 Mn7 126.3(2) . .
O11 Mn5 Mn7 135.0(2) . .
O12 Mn5 Mn7 86.2(2) . .
O8 Mn5 Mn7 85.26(19) . .
O43 Mn5 Mn6 86.5(2) . .
O16 Mn5 Mn6 38.3(2) . .
O32 Mn5 Mn6 139.5(2) . .
O11 Mn5 Mn6 88.9(2) . .
O12 Mn5 Mn6 127.0(2) . .
O8 Mn5 Mn6 39.48(18) . .
Mn7 Mn5 Mn6 61.63(6) . .
O43 Mn5 Mn4 48.5(2) . .
O16 Mn5 Mn4 84.7(2) . .
O32 Mn5 Mn4 86.4(2) . .
O11 Mn5 Mn4 129.5(2) . .
O12 Mn5 Mn4 143.9(2) . .
O8 Mn5 Mn4 37.97(19) . .
Mn7 Mn5 Mn4 65.65(6) . .
Mn6 Mn5 Mn4 59.53(6) . .
O43 Mn5 Ca1 38.1(2) . 2_677
O16 Mn5 Ca1 117.3(2) . 2_677
O32 Mn5 Ca1 52.0(2) . 2_677
O11 Mn5 Ca1 146.7(2) . 2_677
O12 Mn5 Ca1 81.3(2) . 2_677
O8 Mn5 Ca1 106.53(19) . 2_677
Mn7 Mn5 Ca1 75.04(7) . 2_677
Mn6 Mn5 Ca1 123.09(7) . 2_677
Mn4 Mn5 Ca1 70.21(6) . 2_677
O14 Mn6 O16 173.8(3) . .
O14 Mn6 O8 97.9(3) . .
O16 Mn6 O8 87.2(3) . .
O14 Mn6 O15 86.8(4) . .
O16 Mn6 O15 87.5(3) . .
O8 Mn6 O15 165.9(4) . .
O14 Mn6 O13 89.4(3) . .
O16 Mn6 O13 93.9(3) . .
O8 Mn6 O13 93.4(3) . .
O15 Mn6 O13 100.0(3) . .
O14 Mn6 O19 92.0(3) . .
O16 Mn6 O19 85.7(3) . .
O8 Mn6 O19 77.2(3) . .
O15 Mn6 O19 89.4(3) . .
O13 Mn6 O19 170.7(3) . .
O14 Mn6 Mn7 137.8(3) . .
O16 Mn6 Mn7 38.5(2) . .
O8 Mn6 Mn7 87.4(2) . .
O15 Mn6 Mn7 80.3(3) . .
O13 Mn6 Mn7 132.3(2) . .
O19 Mn6 Mn7 48.2(2) . .
O14 Mn6 Mn5 146.9(3) . .
O16 Mn6 Mn5 38.6(2) . .
O8 Mn6 Mn5 49.1(2) . .
O15 Mn6 Mn5 125.9(3) . .
O13 Mn6 Mn5 89.6(2) . .
O19 Mn6 Mn5 84.23(18) . .
Mn7 Mn6 Mn5 56.14(6) . .
O14 Mn6 Mn4 95.6(3) . .
O16 Mn6 Mn4 86.3(2) . .
O8 Mn6 Mn4 37.3(2) . .
O15 Mn6 Mn4 129.2(3) . .
O13 Mn6 Mn4 130.7(2) . .
O19 Mn6 Mn4 39.93(19) . .
Mn7 Mn6 Mn4 64.36(6) . .
Mn5 Mn6 Mn4 61.23(6) . .
O43 Mn7 O16 82.7(3) . .
O43 Mn7 O18 95.8(3) . .
O16 Mn7 O18 178.0(4) . .
O43 Mn7 O31 165.8(4) . .
O16 Mn7 O31 88.8(3) . .
O18 Mn7 O31 92.5(3) . .
O43 Mn7 O17 99.8(3) . .
O16 Mn7 O17 91.0(3) . .
O18 Mn7 O17 90.5(3) . .
O31 Mn7 O17 91.6(3) . .
O43 Mn7 O19 81.9(3) . .
O16 Mn7 O19 85.5(3) . .
O18 Mn7 O19 93.0(3) . .
O31 Mn7 O19 86.2(3) . .
O17 Mn7 O19 175.9(3) . .
O43 Mn7 Mn5 40.8(2) . .
O16 Mn7 Mn5 42.8(2) . .
O18 Mn7 Mn5 135.9(3) . .
O31 Mn7 Mn5 131.6(3) . .
O17 Mn7 Mn5 90.3(2) . .
O19 Mn7 Mn5 88.61(19) . .
O43 Mn7 Mn6 86.9(2) . .
O16 Mn7 Mn6 38.6(2) . .
O18 Mn7 Mn6 140.3(3) . .
O31 Mn7 Mn6 79.3(3) . .
O17 Mn7 Mn6 128.2(2) . .
O19 Mn7 Mn6 48.0(2) . .
Mn5 Mn7 Mn6 62.23(6) . .
O43 Mn7 Mn4 45.3(2) . .
O16 Mn7 Mn4 81.2(2) . .
O18 Mn7 Mn4 96.8(3) . .
O31 Mn7 Mn4 122.3(3) . .
O17 Mn7 Mn4 144.8(2) . .
O19 Mn7 Mn4 36.66(18) . .
Mn5 Mn7 Mn4 60.86(6) . .
Mn6 Mn7 Mn4 58.20(6) . .
O10 Ca1 O43 86.7(3) 2_677 2_677
O10 Ca1 O42 159.6(3) 2_677 .
O43 Ca1 O42 107.3(3) 2_677 .
O10 Ca1 O1 86.9(3) 2_677 .
O43 Ca1 O1 171.9(3) 2_677 .
O42 Ca1 O1 80.1(3) . .
O10 Ca1 O22 79.0(3) 2_677 2_677
O43 Ca1 O22 76.0(3) 2_677 2_677
O42 Ca1 O22 89.9(3) . 2_677
O1 Ca1 O22 107.6(3) . 2_677
O10 Ca1 O3 77.7(3) 2_677 .
O43 Ca1 O3 101.9(3) 2_677 .
O42 Ca1 O3 112.5(3) . .
O1 Ca1 O3 71.8(3) . .
O22 Ca1 O3 156.7(3) 2_677 .
O10 Ca1 O32 113.4(3) 2_677 2_677
O43 Ca1 O32 60.2(2) 2_677 2_677
O42 Ca1 O32 86.7(3) . 2_677
O1 Ca1 O32 118.3(3) . 2_677
O22 Ca1 O32 132.6(3) 2_677 2_677
O3 Ca1 O32 58.6(2) . 2_677
O10 Ca1 C1 155.5(3) 2_677 .
O43 Ca1 C1 116.7(3) 2_677 .
O42 Ca1 C1 23.1(3) . .
O1 Ca1 C1 69.1(3) . .
O22 Ca1 C1 112.4(4) 2_677 .
O3 Ca1 C1 89.5(3) . .
O32 Ca1 C1 75.8(3) 2_677 .
O10 Ca1 O2 139.6(3) 2_677 .
O43 Ca1 O2 116.3(2) 2_677 .
O42 Ca1 O2 46.9(3) . .
O1 Ca1 O2 66.4(3) . .
O22 Ca1 O2 136.5(3) 2_677 .
O3 Ca1 O2 65.7(2) . .
O32 Ca1 O2 61.3(2) 2_677 .
C1 Ca1 O2 24.1(3) . .
O10 Ca1 Mn5 108.6(2) 2_677 2_677
O43 Ca1 Mn5 29.42(17) 2_677 2_677
O42 Ca1 Mn5 89.9(2) . 2_677
O1 Ca1 Mn5 151.1(2) . 2_677
O22 Ca1 Mn5 99.4(2) 2_677 2_677
O3 Ca1 Mn5 87.4(2) . 2_677
O32 Ca1 Mn5 33.40(15) 2_677 2_677
C1 Ca1 Mn5 91.4(2) . 2_677
O2 Ca1 Mn5 86.99(17) . 2_677
O10 Ca1 Mn2 87.8(2) 2_677 .
O43 Ca1 Mn2 74.2(2) 2_677 .
O42 Ca1 Mn2 110.0(2) . .
O1 Ca1 Mn2 100.6(2) . .
O22 Ca1 Mn2 147.9(2) 2_677 .
O3 Ca1 Mn2 30.14(19) . .
O32 Ca1 Mn2 31.50(16) 2_677 .
C1 Ca1 Mn2 91.5(3) . .
O2 Ca1 Mn2 69.29(18) . .
Mn5 Ca1 Mn2 57.33(5) 2_677 .
O10 Ca1 Mn3 102.6(2) 2_677 .
O43 Ca1 Mn3 132.1(2) 2_677 .
O42 Ca1 Mn3 79.3(2) . .
O1 Ca1 Mn3 45.0(2) . .
O22 Ca1 Mn3 151.7(2) 2_677 .
O3 Ca1 Mn3 38.44(17) . .
O32 Ca1 Mn3 73.29(15) 2_677 .
C1 Ca1 Mn3 56.8(3) . .
O2 Ca1 Mn3 37.16(17) . .
Mn5 Ca1 Mn3 106.55(8) 2_677 .
Mn2 Ca1 Mn3 59.66(5) . .
C8 O1 Ca1 135.5(8) . .
C1 O2 Mn3 134.3(8) . .
C1 O2 Mn1 116.4(8) . .
Mn3 O2 Mn1 107.0(4) . .
C1 O2 Ca1 77.6(7) . .
Mn3 O2 Ca1 86.3(2) . .
Mn1 O2 Ca1 94.1(2) . .
Mn2 O3 Mn3 117.5(3) . .
Mn2 O3 Ca1 108.6(3) . .
Mn3 O3 Ca1 99.7(3) . .
C22 O4 Mn1 126.9(7) . .
Mn1 O5 Mn2 100.4(3) . .
Mn1 O5 Mn4 129.0(4) . .
Mn2 O5 Mn4 130.3(4) . .
C8 O6 Mn3 99.7(8) . .
C58 O7 Mn3 131.8(8) . .
Mn4 O8 Mn6 104.9(3) . .
Mn4 O8 Mn3 110.4(4) . .
Mn6 O8 Mn3 124.5(4) . .
Mn4 O8 Mn5 94.3(3) . .
Mn6 O8 Mn5 91.4(3) . .
Mn3 O8 Mn5 125.9(3) . .
C22 O9 Mn4 119.3(8) . .
C15 O10 Ca1 146.1(8) . 2_677
C51 O11 Mn5 135.4(7) . .
C44 O12 Mn5 125.6(8) . .
C58 O14 Mn6 136.6(8) . .
C37 O15 Mn6 127.2(8) . .
Mn7 O16 Mn6 102.9(3) . .
Mn7 O16 Mn5 94.7(3) . .
Mn6 O16 Mn5 103.2(4) . .
C29 O18 Mn7 130.2(8) . .
C36 O19 Mn4 122.1(7) . .
C36 O19 Mn6 126.2(7) . .
Mn4 O19 Mn6 92.2(3) . .
C36 O19 Mn7 123.4(7) . .
Mn4 O19 Mn7 99.6(3) . .
Mn6 O19 Mn7 83.7(3) . .
C51 O20 Mn1 128.6(8) . 2_677
C44 O21 Mn1 136.6(7) . 2_677
C29 O22 Ca1 129.3(9) . 2_677
C37 O31 Mn7 124.3(8) . .
Mn2 O32 Mn1 100.9(3) . 2_677
Mn2 O32 Mn5 125.5(4) . .
Mn1 O32 Mn5 121.1(4) 2_677 .
Mn2 O32 Ca1 97.5(3) . 2_677
Mn1 O32 Ca1 114.9(3) 2_677 2_677
Mn5 O32 Ca1 94.6(3) . 2_677
C15 O41 Mn4 133.3(7) . .
C1 O42 Ca1 110.3(8) . .
Mn5 O43 Mn7 98.2(3) . .
Mn5 O43 Mn4 94.2(3) . .
Mn7 O43 Mn4 99.6(3) . .
Mn5 O43 Ca1 112.5(3) . 2_677
Mn7 O43 Ca1 134.9(4) . 2_677
Mn4 O43 Ca1 109.7(3) . 2_677
O2 C1 O42 123.3(11) . .
O2 C1 C2 121.0(12) . .
O42 C1 C2 115.6(13) . .
O2 C1 Ca1 78.3(7) . .
O42 C1 Ca1 46.5(6) . .
C2 C1 Ca1 156.6(9) . .
C7 C2 C3 122.2(13) . .
C7 C2 C1 118.8(13) . .
C3 C2 C1 118.9(13) . .
C4 C3 C2 118.5(15) . .
C4 C3 H3A 120.8 . .
C2 C3 H3A 120.8 . .
C5 C4 C3 122.9(16) . .
C5 C4 H4A 118.6 . .
C3 C4 H4A 118.6 . .
C4 C5 C6 119.9(16) . .
C4 C5 H5A 120.1 . .
C6 C5 H5A 120.1 . .
C5 C6 C7 120.7(16) . .
C5 C6 H6A 119.7 . .
C7 C6 H6A 119.7 . .
C2 C7 C6 115.8(14) . .
C2 C7 H7A 122.1 . .
C6 C7 H7A 122.1 . .
O1 C8 O6 123.3(13) . .
O1 C8 C9 118.9(14) . .
O6 C8 C9 117.8(13) . .
C14 C9 C10 120.1(14) . .
C14 C9 C8 122.0(15) . .
C10 C9 C8 117.8(14) . .
C9 C10 C11 120.2(15) . .
C9 C10 H10A 119.9 . .
C11 C10 H10A 119.9 . .
C12 C11 C10 117.9(16) . .
C12 C11 H11A 121.0 . .
C10 C11 H11A 121.0 . .
C11 C12 C13 121.3(14) . .
C11 C12 H12A 119.3 . .
C13 C12 H12A 119.3 . .
C14 C13 C12 119.1(16) . .
C14 C13 H13A 120.4 . .
C12 C13 H13A 120.4 . .
C9 C14 C13 121.4(16) . .
C9 C14 H14A 119.3 . .
C13 C14 H14A 119.3 . .
O10 C15 O41 120.6(11) . .
O10 C15 C16 121.9(11) . .
O41 C15 C16 117.4(10) . .
C21 C16 C17 119.8(12) . .
C21 C16 C15 119.4(12) . .
C17 C16 C15 120.7(12) . .
C18 C17 C16 117.0(13) . .
C18 C17 H17A 121.5 . .
C16 C17 H17A 121.5 . .
C19 C18 C17 123.8(15) . .
C19 C18 H18A 118.1 . .
C17 C18 H18A 118.1 . .
C18 C19 C20 117.3(15) . .
C18 C19 H19A 121.3 . .
C20 C19 H19A 121.3 . .
C21 C20 C19 122.4(16) . .
C21 C20 H20A 118.8 . .
C19 C20 H20A 118.8 . .
C20 C21 C16 119.4(14) . .
C20 C21 H21A 120.3 . .
C16 C21 H21A 120.3 . .
O9 C22 O4 126.0(10) . .
O9 C22 C23 118.5(11) . .
O4 C22 C23 115.2(11) . .
C24 C23 C28 122.2(11) . .
C24 C23 C22 119.6(11) . .
C28 C23 C22 118.2(11) . .
C23 C24 C25 116.2(13) . .
C23 C24 H24A 121.9 . .
C25 C24 H24A 121.9 . .
C26 C25 C24 121.0(14) . .
C26 C25 H25A 119.5 . .
C24 C25 H25A 119.5 . .
C27 C26 C25 121.7(14) . .
C27 C26 H26A 119.1 . .
C25 C26 H26A 119.1 . .
C26 C27 C28 119.1(14) . .
C26 C27 H27A 120.5 . .
C28 C27 H27A 120.5 . .
C27 C28 C23 119.7(13) . .
C27 C28 H28A 120.1 . .
C23 C28 H28A 120.1 . .
O22 C29 O18 123.9(12) . .
O22 C29 C30 117.3(12) . .
O18 C29 C30 118.8(11) . .
C31 C30 C35 118.5(13) . .
C31 C30 C29 123.4(13) . .
C35 C30 C29 118.1(13) . .
C30 C31 C32 122.8(15) . .
C30 C31 H31A 118.6 . .
C32 C31 H31A 118.6 . .
C33 C32 C31 118.6(16) . .
C33 C32 H32A 120.7 . .
C31 C32 H32A 120.7 . .
C34 C33 C32 119.5(16) . .
C34 C33 H33A 120.2 . .
C32 C33 H33A 120.2 . .
C33 C34 C35 121.5(16) . .
C33 C34 H34A 119.2 . .
C35 C34 H34A 119.2 . .
C34 C35 C30 118.9(14) . .
C34 C35 H35A 120.5 . .
C30 C35 H35A 120.5 . .
O15 C37 O31 127.5(12) . .
O15 C37 C38 118.8(12) . .
O31 C37 C38 113.4(12) . .
C43 C38 C39 124.0(13) . .
C43 C38 C37 114.7(13) . .
C39 C38 C37 121.3(13) . .
C38 C39 C40 123.1(17) . .
C38 C39 H39A 118.4 . .
C40 C39 H39A 118.4 . .
C41 C40 C39 111.6(17) . .
C41 C40 H40A 124.2 . .
C39 C40 H40A 124.2 . .
C42 C41 C40 124.5(15) . .
C42 C41 H41A 117.8 . .
C40 C41 H41A 117.8 . .
C41 C42 C43 122.7(15) . .
C41 C42 H42A 118.7 . .
C43 C42 H42A 118.7 . .
C38 C43 C42 114.0(15) . .
C38 C43 H43A 123.0 . .
C42 C43 H43A 123.0 . .
O21 C44 O12 124.7(11) . .
O21 C44 C45 118.7(10) . .
O12 C44 C45 116.6(11) . .
C50 C45 C46 118.1(12) . .
C50 C45 C44 119.6(11) . .
C46 C45 C44 122.3(10) . .
C47 C46 C45 121.6(12) . .
C47 C46 H46A 119.2 . .
C45 C46 H46A 119.2 . .
C46 C47 C48 122.8(14) . .
C46 C47 H47A 118.6 . .
C48 C47 H47A 118.6 . .
C49 C48 C47 114.6(13) . .
C49 C48 H48A 122.7 . .
C47 C48 H48A 122.7 . .
C48 C49 C50 123.8(12) . .
C48 C49 H49A 118.1 . .
C50 C49 H49A 118.1 . .
C45 C50 C49 118.8(13) . .
C45 C50 H50A 120.6 . .
C49 C50 H50A 120.6 . .
O20 C51 O11 121.4(11) . .
O20 C51 C52 120.5(10) . .
O11 C51 C52 117.9(10) . .
C57 C52 C53 119.6(12) . .
C57 C52 C51 120.6(12) . .
C53 C52 C51 119.7(11) . .
C54 C53 C52 118.3(12) . .
C54 C53 H53A 120.9 . .
C52 C53 H53A 120.9 . .
C53 C54 C55 119.6(14) . .
C53 C54 H54A 120.2 . .
C55 C54 H54A 120.2 . .
C54 C55 C56 123.8(14) . .
C54 C55 H55A 118.1 . .
C56 C55 H55A 118.1 . .
C57 C56 C55 117.2(13) . .
C57 C56 H56A 121.4 . .
C55 C56 H56A 121.4 . .
C56 C57 C52 121.4(13) . .
C56 C57 H57A 119.3 . .
C52 C57 H57A 119.3 . .
O14 C58 O7 127.7(11) . .
O14 C58 C59 118.5(12) . .
O7 C58 C59 113.7(12) . .
C64 C59 C60 121.6(12) . .
C64 C59 C58 123.6(13) . .
C60 C59 C58 114.8(13) . .
C61 C60 C59 117.9(15) . .
C61 C60 H60A 121.0 . .
C59 C60 H60A 121.0 . .
C60 C61 C62 121.6(15) . .
C60 C61 H61A 119.2 . .
C62 C61 H61A 119.2 . .
C63 C62 C61 121.2(13) . .
C63 C62 H62A 119.4 . .
C61 C62 H62A 119.4 . .
C62 C63 C64 117.3(14) . .
C62 C63 H63A 121.4 . .
C64 C63 H63A 121.4 . .
C59 C64 C63 120.1(14) . .
C59 C64 H64A 120.0 . .
C63 C64 H64A 119.9 . .

loop_
_geom_bond_atom_site_label_1
_geom_bond_atom_site_label_2
_geom_bond_distance
_geom_bond_site_symmetry_2
Mn1 O5 1.866(8) .
Mn1 O32 1.894(6) 2_677
Mn1 O4 1.934(7) .
Mn1 O21 1.947(8) 2_677
Mn1 O20 2.208(8) 2_677
Mn1 O2 2.334(9) .
Mn1 Mn2 2.8961(17) .
Mn2 O32 1.862(8) .
Mn2 O32 1.862(8) 2_677
Mn2 O3 1.872(8) .
Mn2 O3 1.872(8) 2_677
Mn2 O5 1.903(6) .
Mn2 O5 1.903(6) 2_677
Mn2 Mn1 2.8961(17) 2_677
Mn2 Ca1 3.534(3) .
Mn2 Ca1 3.534(3) 2_677
Mn3 O8 2.144(8) .
Mn3 O2 2.199(9) .
Mn3 O6 2.212(9) .
Mn3 O7 2.244(8) .
Mn3 O3 2.292(7) .
Mn3 Ca1 3.634(3) .
Mn4 O8 1.892(7) .
Mn4 O41 1.921(8) .
Mn4 O5 1.922(7) .
Mn4 O19 1.937(7) .
Mn4 O9 2.148(8) .
Mn4 O43 2.304(8) .
Mn4 Mn6 3.016(3) .
Mn4 Mn5 3.067(2) .
Mn4 Mn7 3.199(3) .
Mn4 Ca1 3.796(3) 2_677
Mn5 O43 1.864(7) .
Mn5 O16 1.926(7) .
Mn5 O32 1.936(7) .
Mn5 O11 1.976(7) .
Mn5 O12 2.210(8) .
Mn5 O8 2.275(7) .
Mn5 Mn7 2.822(2) .
Mn5 Mn6 3.007(2) .
Mn5 Ca1 3.505(3) 2_677
Mn6 O14 1.898(8) .
Mn6 O16 1.912(8) .
Mn6 O8 1.912(7) .
Mn6 O15 1.967(8) .
Mn6 O13 2.216(8) .
Mn6 O19 2.237(8) .
Mn6 Mn7 2.990(3) .
Mn7 O43 1.869(7) .
Mn7 O16 1.910(8) .
Mn7 O18 1.915(8) .
Mn7 O31 2.011(8) .
Mn7 O17 2.233(8) .
Mn7 O19 2.244(8) .
Ca1 O10 2.296(8) 2_677
Ca1 O43 2.339(7) 2_677
Ca1 O42 2.346(8) .
Ca1 O1 2.364(9) .
Ca1 O22 2.396(9) 2_677
Ca1 O3 2.459(8) .
Ca1 O32 2.771(8) 2_677
Ca1 C1 3.031(12) .
Ca1 O2 3.039(7) .
Ca1 Mn5 3.505(3) 2_677
O1 C8 1.250(14) .
O2 C1 1.267(15) .
O4 C22 1.265(13) .
O6 C8 1.256(15) .
O7 C58 1.278(14) .
O9 C22 1.245(13) .
O10 C15 1.265(13) .
O10 Ca1 2.296(8) 2_677
O11 C51 1.307(12) .
O12 C44 1.300(12) .
O14 C58 1.209(14) .
O15 C37 1.242(14) .
O18 C29 1.276(14) .
O19 C36 1.482(13) .
O20 C51 1.259(13) .
O20 Mn1 2.208(8) 2_677
O21 C44 1.276(13) .
O21 Mn1 1.947(8) 2_677
O22 C29 1.269(13) .
O22 Ca1 2.396(9) 2_677
O31 C37 1.312(14) .
O32 Mn1 1.894(6) 2_677
O32 Ca1 2.771(8) 2_677
O41 C15 1.296(13) .
O42 C1 1.271(14) .
O43 Ca1 2.339(7) 2_677
C1 C2 1.538(17) .
C2 C7 1.339(18) .
C2 C3 1.407(17) .
C3 C4 1.361(17) .
C3 H3A 0.9500 .
C4 C5 1.32(2) .
C4 H4A 0.9500 .
C5 C6 1.35(2) .
C5 H5A 0.9500 .
C6 C7 1.482(19) .
C6 H6A 0.9500 .
C7 H7A 0.9500 .
C8 C9 1.519(17) .
C9 C14 1.348(18) .
C9 C10 1.394(19) .
C10 C11 1.401(17) .
C10 H10A 0.9500 .
C11 C12 1.383(19) .
C11 H11A 0.9500 .
C12 C13 1.39(2) .
C12 H12A 0.9500 .
C13 C14 1.372(17) .
C13 H13A 0.9500 .
C14 H14A 0.9500 .
C15 C16 1.490(16) .
C16 C21 1.399(17) .
C16 C17 1.401(16) .
C17 C18 1.382(16) .
C17 H17A 0.9500 .
C18 C19 1.36(2) .
C18 H18A 0.9500 .
C19 C20 1.37(2) .
C19 H19A 0.9500 .
C20 C21 1.357(17) .
C20 H20A 0.9500 .
C21 H21A 0.9500 .
C22 C23 1.519(15) .
C23 C24 1.373(16) .
C23 C28 1.390(15) .
C24 C25 1.412(17) .
C24 H24A 0.9500 .
C25 C26 1.371(19) .
C25 H25A 0.9500 .
C26 C27 1.346(19) .
C26 H26A 0.9500 .
C27 C28 1.380(16) .
C27 H27A 0.9500 .
C28 H28A 0.9500 .
C29 C30 1.508(17) .
C30 C31 1.311(17) .
C30 C35 1.407(17) .
C31 C32 1.387(18) .
C31 H31A 0.9500 .
C32 C33 1.38(2) .
C32 H32A 0.9500 .
C33 C34 1.33(2) .
C33 H33A 0.9500 .
C34 C35 1.384(18) .
C34 H34A 0.9500 .
C35 H35A 0.9500 .
C37 C38 1.539(17) .
C38 C43 1.364(17) .
C38 C39 1.385(18) .
C39 C40 1.43(2) .
C39 H39A 0.9500 .
C40 C41 1.42(2) .
C40 H40A 0.9500 .
C41 C42 1.35(2) .
C41 H41A 0.9500 .
C42 C43 1.428(18) .
C42 H42A 0.9500 .
C43 H43A 0.9500 .
C44 C45 1.436(16) .
C45 C50 1.404(15) .
C45 C46 1.408(16) .
C46 C47 1.343(17) .
C46 H46A 0.9500 .
C47 C48 1.435(18) .
C47 H47A 0.9500 .
C48 C49 1.391(18) .
C48 H48A 0.9500 .
C49 C50 1.410(17) .
C49 H49A 0.9500 .
C50 H50A 0.9500 .
C51 C52 1.468(15) .
C52 C57 1.386(15) .
C52 C53 1.440(16) .
C53 C54 1.361(16) .
C53 H53A 0.9500 .
C54 C55 1.366(17) .
C54 H54A 0.9500 .
C55 C56 1.384(18) .
C55 H55A 0.9500 .
C56 C57 1.365(16) .
C56 H56A 0.9500 .
C57 H57A 0.9500 .
C58 C59 1.551(16) .
C59 C64 1.344(17) .
C59 C60 1.416(18) .
C60 C61 1.362(17) .
C60 H60A 0.9500 .
C61 C62 1.385(19) .
C61 H61A 0.9500 .
C62 C63 1.375(19) .
C62 H62A 0.9500 .
C63 C64 1.449(17) .
C63 H63A 0.9500 .
C64 H64A 0.9500 .
